data_4022758
loop_
_publ_author_name
'Mohammad Movassaghi'
'Omar K. Ahmad'

_publ_section_title
;
 N-Isopropylidene-N'-2-nitrobenzenesulfonyl Hydrazine, a Reagent
 for Reduction of Alcohols via the Corresponding Monoalkyl Diazenes
;
_journal_name_full 'Journal of Organic Chemistry'
_journal_page_first 1838
_journal_page_last 1841
_journal_paper_doi 10.1021/jo062325p
_journal_volume 72
_journal_year 2007
_chemical_formula_sum 'C9 H11 N3 O4 S'
_chemical_formula_weight 257.27
_chemical_name_systematic
;
 ?
;
_space_group_IT_number 14
_symmetry_cell_setting monoclinic
_symmetry_space_group_name_Hall '-P 2yn'
_symmetry_space_group_name_H-M 'P 1 21/n 1'
_atom_sites_solution_hydrogens geom
_atom_sites_solution_primary direct
_atom_sites_solution_secondary difmap
_audit_creation_method SHELXL-97
_cell_angle_alpha 90.00
_cell_angle_beta 107.4690(10)
_cell_angle_gamma 90.00
_cell_formula_units_Z 4
_cell_length_a 8.1746(3)
_cell_length_b 15.1930(5)
_cell_length_c 9.8516(3)
_cell_measurement_reflns_used 7813
_cell_measurement_temperature 100(2)
_cell_measurement_theta_max 30.52
_cell_measurement_theta_min 2.55
_cell_volume 1167.11(7)
_computing_cell_refinement 'SAINT 7 (Bruker-AXS, 2005)'
_computing_data_collection 'SMART 5 (Bruker-AXS, 2003)'
_computing_data_reduction 'SAINT 7 (Bruker-AXS, 2005)'
_computing_molecular_graphics 'Bruker SHELXTL'
_computing_publication_material 'Bruker SHELXTL'
_computing_structure_refinement 'SHELXL-97 (Sheldrick, 1997)'
_computing_structure_solution 'SHELXS-97 (Sheldrick, 1990)'
_diffrn_ambient_temperature 100(2)
_diffrn_detector_area_resol_mean 8.3
_diffrn_measured_fraction_theta_full 1.000
_diffrn_measured_fraction_theta_max 1.000
_diffrn_measurement_device_type 'Bruker Smart APEX CCD'
_diffrn_measurement_method 'omega and phi scans'
_diffrn_radiation_monochromator graphite
_diffrn_radiation_source 'fine-focus sealed tube'
_diffrn_radiation_type MoK\a
_diffrn_radiation_wavelength 0.71073
_diffrn_reflns_av_R_equivalents 0.0201
_diffrn_reflns_av_sigmaI/netI 0.0114
_diffrn_reflns_limit_h_max 11
_diffrn_reflns_limit_h_min -10
_diffrn_reflns_limit_k_max 21
_diffrn_reflns_limit_k_min -21
_diffrn_reflns_limit_l_max 13
_diffrn_reflns_limit_l_min -13
_diffrn_reflns_number 22799
_diffrn_reflns_theta_full 29.57
_diffrn_reflns_theta_max 29.57
_diffrn_reflns_theta_min 2.55
_diffrn_standards_decay_% 0
_diffrn_standards_interval_count 0
_diffrn_standards_interval_time 0
_diffrn_standards_number 0
_exptl_absorpt_coefficient_mu 0.285
_exptl_absorpt_correction_T_max 0.8946
_exptl_absorpt_correction_T_min 0.8707
_exptl_absorpt_correction_type multi-scan
_exptl_absorpt_process_details 'SADABS (Sheldrick, 2005)'
_exptl_crystal_colour colorless
_exptl_crystal_density_diffrn 1.464
_exptl_crystal_density_method 'not measured'
_exptl_crystal_description Block
_exptl_crystal_F_000 536
_exptl_crystal_size_max 0.50
_exptl_crystal_size_mid 0.50
_exptl_crystal_size_min 0.40
_refine_diff_density_max 0.485
_refine_diff_density_min -0.387
_refine_diff_density_rms 0.056
_refine_ls_extinction_method none
_refine_ls_goodness_of_fit_ref 1.060
_refine_ls_hydrogen_treatment mixed
_refine_ls_matrix_type full
_refine_ls_number_parameters 159
_refine_ls_number_reflns 3274
_refine_ls_number_restraints 1
_refine_ls_restrained_S_all 1.061
_refine_ls_R_factor_all 0.0310
_refine_ls_R_factor_gt 0.0299
_refine_ls_shift/su_max 0.001
_refine_ls_shift/su_mean 0.000
_refine_ls_structure_factor_coef Fsqd
_refine_ls_weighting_details 'calc w=1/[\s^2^(Fo^2^)+(0.0513P)^2^+0.4357P] where P=(Fo^2^+2Fc^2^)/3'
_refine_ls_weighting_scheme calc
_refine_ls_wR_factor_gt 0.0848
_refine_ls_wR_factor_ref 0.0858
_reflns_number_gt 3119
_reflns_number_total 3274
_reflns_threshold_expression >2sigma(I)
_cod_data_source_file jo062325psi20061111_060245.cif
_cod_data_source_block 06182
_cod_depositor_comments
;
The following automatic conversions were performed:
'_symmetry_cell_setting' value 'Monoclinic' changed to 'monoclinic'
according to '/home/saulius/struct/CIF-dictionaries/cif_core.dic'
dictionary named 'cif_core.dic' version 2.4.1 from 2010-06-29.

Automatic conversion script
Id: cif_fix_enum 1527 2010-12-29 10:47:43Z saulius 
;
_cod_original_sg_symbol_H-M 'P 21/n'
_cod_database_code 4022758

loop_
_symmetry_equiv_pos_as_xyz
'x, y, z'
'-x+1/2, y+1/2, -z+1/2'
'-x, -y, -z'
'x-1/2, -y-1/2, z-1/2'

loop_
_atom_site_label
_atom_site_type_symbol
_atom_site_fract_x
_atom_site_fract_y
_atom_site_fract_z
_atom_site_U_iso_or_equiv
_atom_site_adp_type
_atom_site_occupancy
_atom_site_symmetry_multiplicity
_atom_site_calc_flag
_atom_site_refinement_flags
O4 O 1.43279(10) 0.06380(5) 1.08964(8) 0.01863(16) Uani 1 1 d .
O1 O 1.03527(9) 0.11772(5) 1.03340(7) 0.01578(15) Uani 1 1 d .
O2 O 0.85017(9) 0.22037(5) 0.85636(8) 0.01883(16) Uani 1 1 d .
S1 S 0.96665(3) 0.147772(15) 0.88890(2) 0.01258(8) Uani 1 1 d .
N2 N 0.87131(11) 0.06225(5) 0.79826(9) 0.01424(16) Uani 1 1 d D
H2 H 0.9188(18) 0.0134(8) 0.8292(15) 0.017 Uiso 1 1 d D
N1 N 0.81256(12) 0.07871(6) 0.65091(9) 0.02035(19) Uani 1 1 d .
C2 C 0.77426(15) 0.01100(7) 0.57041(11) 0.0213(2) Uani 1 1 d .
C1 C 0.7901(2) -0.08237(8) 0.61988(13) 0.0371(3) Uani 1 1 d .
H1A H 0.9116 -0.0978 0.6588 0.056 Uiso 1 1 calc R
H1B H 0.7356 -0.1211 0.5395 0.056 Uiso 1 1 calc R
H1C H 0.7333 -0.0895 0.6938 0.056 Uiso 1 1 calc R
C3 C 0.7091(2) 0.02774(9) 0.41359(13) 0.0417(4) Uani 1 1 d .
H3A H 0.7065 0.0913 0.3958 0.063 Uiso 1 1 calc R
H3B H 0.5930 0.0036 0.3757 0.063 Uiso 1 1 calc R
H3C H 0.7850 -0.0008 0.3665 0.063 Uiso 1 1 calc R
O3 O 1.23815(9) -0.00784(5) 0.92756(8) 0.01699(15) Uani 1 1 d .
N3 N 1.32455(10) 0.05797(5) 0.97257(9) 0.01333(16) Uani 1 1 d .
C4 C 1.14205(12) 0.17592(6) 0.82653(10) 0.01273(17) Uani 1 1 d .
C5 C 1.30122(12) 0.13420(6) 0.87630(10) 0.01287(17) Uani 1 1 d .
C6 C 1.44154(13) 0.15924(7) 0.83447(11) 0.01570(19) Uani 1 1 d .
H6 H 1.5489 0.1304 0.8713 0.019 Uiso 1 1 calc R
C8 C 1.26409(14) 0.27041(7) 0.68523(11) 0.0186(2) Uani 1 1 d .
H8 H 1.2514 0.3171 0.6186 0.022 Uiso 1 1 calc R
C9 C 1.12471(13) 0.24517(6) 0.73044(11) 0.01611(19) Uani 1 1 d .
H9 H 1.0183 0.2751 0.6958 0.019 Uiso 1 1 calc R
C7 C 1.42142(13) 0.22791(7) 0.73677(11) 0.01794(19) Uani 1 1 d .
H7 H 1.5154 0.2457 0.7053 0.022 Uiso 1 1 calc R

loop_
_atom_site_aniso_label
_atom_site_aniso_U_11
_atom_site_aniso_U_22
_atom_site_aniso_U_33
_atom_site_aniso_U_23
_atom_site_aniso_U_13
_atom_site_aniso_U_12
O4 0.0169(3) 0.0225(4) 0.0142(3) 0.0019(3) 0.0013(3) 0.0022(3)
O1 0.0172(3) 0.0191(3) 0.0121(3) -0.0011(3) 0.0059(3) -0.0011(3)
O2 0.0157(3) 0.0171(3) 0.0244(4) -0.0005(3) 0.0071(3) 0.0046(3)
S1 0.01192(12) 0.01317(12) 0.01334(12) -0.00088(7) 0.00486(9) 0.00041(7)
N2 0.0152(4) 0.0139(4) 0.0123(4) 0.0005(3) 0.0022(3) -0.0016(3)
N1 0.0260(5) 0.0190(4) 0.0126(4) 0.0022(3) 0.0005(3) -0.0027(3)
C2 0.0271(5) 0.0193(5) 0.0150(4) 0.0011(4) 0.0026(4) -0.0033(4)
C1 0.0673(10) 0.0177(5) 0.0199(5) -0.0011(4) 0.0034(6) -0.0028(6)
C3 0.0722(11) 0.0286(6) 0.0143(5) 0.0016(4) -0.0022(6) -0.0100(7)
O3 0.0162(3) 0.0137(3) 0.0216(4) 0.0010(3) 0.0065(3) -0.0015(2)
N3 0.0121(3) 0.0146(4) 0.0142(4) 0.0018(3) 0.0054(3) 0.0018(3)
C4 0.0128(4) 0.0126(4) 0.0132(4) -0.0005(3) 0.0047(3) -0.0005(3)
C5 0.0142(4) 0.0120(4) 0.0122(4) 0.0010(3) 0.0038(3) -0.0005(3)
C6 0.0132(4) 0.0168(4) 0.0174(4) 0.0002(3) 0.0051(3) -0.0016(3)
C8 0.0225(5) 0.0161(4) 0.0175(4) 0.0034(3) 0.0067(4) -0.0022(4)
C9 0.0172(4) 0.0144(4) 0.0162(4) 0.0020(3) 0.0043(3) 0.0006(3)
C7 0.0181(4) 0.0190(4) 0.0181(4) 0.0007(4) 0.0075(4) -0.0048(4)

loop_
_atom_type_symbol
_atom_type_description
_atom_type_scat_dispersion_real
_atom_type_scat_dispersion_imag
_atom_type_scat_source
C C 0.0033 0.0016 'International Tables Vol C Tables 4.2.6.8 and 6.1.1.4'
H H 0.0000 0.0000 'International Tables Vol C Tables 4.2.6.8 and 6.1.1.4'
N N 0.0061 0.0033 'International Tables Vol C Tables 4.2.6.8 and 6.1.1.4'
O O 0.0106 0.0060 'International Tables Vol C Tables 4.2.6.8 and 6.1.1.4'
S S 0.1246 0.1234 'International Tables Vol C Tables 4.2.6.8 and 6.1.1.4'

loop_
_geom_angle_atom_site_label_1
_geom_angle_atom_site_label_2
_geom_angle_atom_site_label_3
_geom_angle
O2 S1 O1 120.16(5)
O2 S1 N2 108.32(5)
O1 S1 N2 105.58(4)
O2 S1 C4 106.84(5)
O1 S1 C4 107.68(4)
N2 S1 C4 107.74(4)
N1 N2 S1 112.40(7)
C2 N1 N2 116.15(9)
N1 C2 C1 125.50(10)
N1 C2 C3 116.64(10)
C1 C2 C3 117.86(10)
O3 N3 O4 124.90(8)
O3 N3 C5 117.30(8)
O4 N3 C5 117.75(8)
C9 C4 C5 118.36(9)
C9 C4 S1 119.30(7)
C5 C4 S1 122.25(7)
C6 C5 C4 122.59(9)
C6 C5 N3 116.71(8)
C4 C5 N3 120.65(8)
C5 C6 C7 118.33(9)
C7 C8 C9 120.64(9)
C4 C9 C8 119.85(9)
C8 C7 C6 120.21(9)

loop_
_geom_bond_atom_site_label_1
_geom_bond_atom_site_label_2
_geom_bond_distance
O4 N3 1.2281(11)
O1 S1 1.4388(7)
O2 S1 1.4292(7)
S1 N2 1.6356(9)
S1 C4 1.7735(10)
N2 N1 1.4077(11)
N1 C2 1.2791(14)
C2 C1 1.4929(16)
C2 C3 1.4971(15)
O3 N3 1.2277(11)
N3 C5 1.4725(12)
C4 C9 1.3937(13)
C4 C5 1.3972(13)
C5 C6 1.3836(13)
C6 C7 1.3954(14)
C8 C7 1.3916(15)
C8 C9 1.3958(14)

loop_
_geom_hbond_atom_site_label_D
_geom_hbond_atom_site_label_H
_geom_hbond_atom_site_label_A
_geom_hbond_distance_DH
_geom_hbond_distance_HA
_geom_hbond_distance_DA
_geom_hbond_angle_DHA
_geom_hbond_site_symmetry_A
N2 H2 O3 0.851(12) 2.518(13) 3.0751(11) 123.9(12) .
N2 H2 O1 0.851(12) 2.374(13) 3.1702(11) 156.0(13) 3_757

loop_
_cod_related_entry_id
_cod_related_entry_database
_cod_related_entry_code
1 ChemSpider 10147621
